data_2219766
loop_
_publ_author_name
'Zhang, Yan-Xia'

_publ_section_title
;
 <i>N</i>'-(Furan-2-ylmethylene)-2-hydroxybenzohydrazide
;
_journal_coeditor_code BG2220
_journal_issue 11
_journal_name_full 'Acta Crystallographica Section E'
_journal_page_first o2208
_journal_paper_doi 10.1107/S1600536808034636
_journal_volume 64
_journal_year 2008
_chemical_formula_iupac 'C12 H10 N2 O3'
_chemical_formula_moiety 'C12 H10 N2 O3'
_chemical_formula_sum 'C12 H10 N2 O3'
_chemical_formula_weight 230.22
_chemical_name_systematic
;
N'-(Furan-2-ylmethylene)-2-hydroxybenzohydrazide
;
_space_group_IT_number 14
_symmetry_cell_setting monoclinic
_symmetry_space_group_name_Hall '-P 2yn'
_symmetry_space_group_name_H-M 'P 1 21/n 1'
_atom_sites_solution_hydrogens geom
_atom_sites_solution_primary direct
_atom_sites_solution_secondary difmap
_cell_angle_alpha 90.00
_cell_angle_beta 101.421(2)
_cell_angle_gamma 90.00
_cell_formula_units_Z 4
_cell_length_a 4.9898(5)
_cell_length_b 20.662(2)
_cell_length_c 10.6994(11)
_cell_measurement_reflns_used 1748
_cell_measurement_temperature 295(2)
_cell_measurement_theta_max 24.97
_cell_measurement_theta_min 2.18
_cell_volume 1081.26(19)
_computing_cell_refinement 'APEX2 (Bruker, 2005)'
_computing_data_collection 'APEX2 (Bruker, 2005)'
_computing_data_reduction 'SAINT (Bruker, 2005)'
_computing_molecular_graphics 'SHELXTL (Sheldrick, 2008)'
_computing_publication_material 'SHELXTL (Sheldrick, 2008)'
_computing_structure_refinement 'SHELXTL (Sheldrick, 2008)'
_computing_structure_solution 'SHELXTL (Sheldrick, 2008)'
_diffrn_ambient_temperature 295(2)
_diffrn_measured_fraction_theta_full 1.000
_diffrn_measured_fraction_theta_max 1.000
_diffrn_measurement_device_type 'Bruker SMART APEXII area-detector'
_diffrn_measurement_method '\f and \w'
_diffrn_radiation_monochromator graphite
_diffrn_radiation_source 'fine-focus sealed tube'
_diffrn_radiation_type MoK\a
_diffrn_radiation_wavelength 0.71073
_diffrn_reflns_av_R_equivalents 0.0225
_diffrn_reflns_av_sigmaI/netI 0.0241
_diffrn_reflns_limit_h_max 5
_diffrn_reflns_limit_h_min -5
_diffrn_reflns_limit_k_max 21
_diffrn_reflns_limit_k_min -24
_diffrn_reflns_limit_l_max 12
_diffrn_reflns_limit_l_min -11
_diffrn_reflns_number 5631
_diffrn_reflns_theta_full 25.05
_diffrn_reflns_theta_max 25.05
_diffrn_reflns_theta_min 1.97
_exptl_absorpt_coefficient_mu 0.104
_exptl_absorpt_correction_T_max 0.99
_exptl_absorpt_correction_T_min 0.98
_exptl_absorpt_correction_type multi-scan
_exptl_absorpt_process_details '(SADABS; Bruker, 2005)'
_exptl_crystal_colour orange
_exptl_crystal_density_diffrn 1.414
_exptl_crystal_density_method 'not measured'
_exptl_crystal_description block
_exptl_crystal_F_000 480
_exptl_crystal_size_max 0.12
_exptl_crystal_size_mid 0.10
_exptl_crystal_size_min 0.06
_refine_diff_density_max 0.122
_refine_diff_density_min -0.125
_refine_ls_extinction_coef 0.0107(19)
_refine_ls_extinction_expression Fc^*^=kFc[1+0.001xFc^2^\l^3^/sin(2\q)]^-1/4^
_refine_ls_extinction_method 'SHELXTL (Sheldrick, 2008)'
_refine_ls_goodness_of_fit_ref 1.021
_refine_ls_hydrogen_treatment constr
_refine_ls_matrix_type full
_refine_ls_number_parameters 156
_refine_ls_number_reflns 1904
_refine_ls_number_restraints 0
_refine_ls_restrained_S_all 1.021
_refine_ls_R_factor_all 0.0481
_refine_ls_R_factor_gt 0.0341
_refine_ls_shift/su_max 0.000
_refine_ls_shift/su_mean 0.000
_refine_ls_structure_factor_coef Fsqd
_refine_ls_weighting_details 'calc w=1/[\s^2^(Fo^2^)+(0.0472P)^2^+0.1418P] where P=(Fo^2^+2Fc^2^)/3'
_refine_ls_weighting_scheme calc
_refine_ls_wR_factor_gt 0.0880
_refine_ls_wR_factor_ref 0.0974
_reflns_number_gt 1451
_reflns_number_total 1904
_reflns_threshold_expression I>2\s(I)
_cod_data_source_file bg2220.cif
_cod_data_source_block I
_cod_depositor_comments
;
The following automatic conversions were performed:
'_symmetry_cell_setting' value 'Monoclinic' changed to 'monoclinic'
according to '/home/saulius/struct/CIF-dictionaries/cif_core.dic'
dictionary named 'cif_core.dic' version 2.4.1 from 2010-06-29.

Automatic conversion script
Id: cif_fix_enum 1527 2010-12-29 10:47:43Z saulius 

The following automatic conversions were performed:

'_symmetry_cell_setting' value 'Monoclinic' changed to 'monoclinic'
according to /home/saulius/struct/CIF-dictionaries/cif_core.dic
dictionary named 'cif_core.dic' version 2.4.1 from 2010-06-29.

Automatic conversion script
Id: cif_fix_values 1715 2011-07-08 13:25:40Z adriana 
;
_cod_original_cell_volume 1081.24(19)
_cod_original_sg_symbol_H-M 'P 21/n'
_cod_database_code 2219766
_cod_database_fobs_code 2219766

loop_
_symmetry_equiv_pos_as_xyz
'x, y, z'
'-x+1/2, y+1/2, -z+1/2'
'-x, -y, -z'
'x-1/2, -y-1/2, z-1/2'

loop_
_atom_site_type_symbol
_atom_site_label
_atom_site_fract_x
_atom_site_fract_y
_atom_site_fract_z
_atom_site_U_iso_or_equiv
_atom_site_adp_type
_atom_site_calc_flag
_atom_site_refinement_flags
_atom_site_occupancy
O O1 0.2921(2) 0.22463(6) 0.59528(10) 0.0611(4) Uani d . 1
H H1 0.3615 0.2261 0.5320 0.092 Uiso calc R 1
O O2 0.2021(2) 0.22907(5) 0.97330(9) 0.0541(3) Uani d . 1
O O3 -0.6276(3) 0.42331(7) 0.68440(12) 0.0815(4) Uani d . 1
N N1 0.0370(2) 0.26559(6) 0.77544(11) 0.0435(3) Uani d . 1
H H1A 0.0365 0.2638 0.6951 0.052 Uiso calc R 1
N N2 -0.1342(2) 0.30720(6) 0.82213(11) 0.0422(3) Uani d . 1
C C1 0.4351(3) 0.18305(7) 0.68139(14) 0.0415(4) Uani d . 1
C C2 0.3961(3) 0.18397(7) 0.80733(13) 0.0385(3) Uani d . 1
C C3 0.5525(3) 0.14165(7) 0.89334(15) 0.0493(4) Uani d . 1
H H3 0.5312 0.1417 0.9778 0.059 Uiso calc R 1
C C4 0.7373(3) 0.09972(8) 0.85745(16) 0.0560(4) Uani d . 1
H H4 0.8409 0.0723 0.9171 0.067 Uiso calc R 1
C C5 0.7674(3) 0.09876(8) 0.73201(16) 0.0549(4) Uani d . 1
H H5 0.8892 0.0699 0.7065 0.066 Uiso calc R 1
C C6 0.6191(3) 0.14000(8) 0.64527(15) 0.0508(4) Uani d . 1
H H6 0.6417 0.1392 0.5611 0.061 Uiso calc R 1
C C7 0.2058(3) 0.22765(7) 0.85884(13) 0.0397(4) Uani d . 1
C C8 -0.2876(3) 0.34231(7) 0.74000(15) 0.0483(4) Uani d . 1
H H8 -0.2834 0.3378 0.6539 0.058 Uiso calc R 1
C C9 -0.4676(3) 0.38898(7) 0.77975(14) 0.0460(4) Uani d . 1
C C10 -0.5197(3) 0.40836(8) 0.89143(17) 0.0582(5) Uani d . 1
H H10 -0.4375 0.3928 0.9714 0.070 Uiso calc R 1
C C11 -0.7221(4) 0.45682(9) 0.8659(2) 0.0668(5) Uani d . 1
H H11 -0.7991 0.4793 0.9254 0.080 Uiso calc R 1
C C12 -0.7803(4) 0.46390(9) 0.7418(2) 0.0767(6) Uani d . 1
H H12 -0.9090 0.4928 0.6988 0.092 Uiso calc R 1

loop_
_atom_site_aniso_label
_atom_site_aniso_U_11
_atom_site_aniso_U_22
_atom_site_aniso_U_33
_atom_site_aniso_U_12
_atom_site_aniso_U_13
_atom_site_aniso_U_23
O1 0.0660(8) 0.0871(9) 0.0369(6) 0.0281(6) 0.0263(5) 0.0161(6)
O2 0.0647(7) 0.0696(8) 0.0325(6) 0.0026(6) 0.0206(5) 0.0006(5)
O3 0.0984(10) 0.0848(9) 0.0550(8) 0.0339(8) 0.0000(7) -0.0057(7)
N1 0.0502(7) 0.0512(7) 0.0328(7) 0.0022(6) 0.0171(6) -0.0049(6)
N2 0.0457(7) 0.0457(7) 0.0386(7) -0.0034(6) 0.0167(6) -0.0075(6)
C1 0.0397(8) 0.0502(9) 0.0365(8) -0.0013(7) 0.0120(6) 0.0019(7)
C2 0.0386(8) 0.0434(8) 0.0350(7) -0.0083(6) 0.0107(6) -0.0015(6)
C3 0.0566(9) 0.0529(9) 0.0388(8) -0.0027(8) 0.0103(7) 0.0013(7)
C4 0.0582(10) 0.0533(10) 0.0538(10) 0.0060(8) 0.0046(8) 0.0067(8)
C5 0.0525(10) 0.0530(10) 0.0612(11) 0.0058(8) 0.0162(8) -0.0053(8)
C6 0.0512(9) 0.0611(10) 0.0439(9) 0.0048(8) 0.0185(7) -0.0016(8)
C7 0.0427(8) 0.0450(8) 0.0343(8) -0.0099(7) 0.0146(6) -0.0019(7)
C8 0.0584(10) 0.0526(9) 0.0362(8) -0.0008(8) 0.0147(8) -0.0076(7)
C9 0.0475(9) 0.0461(9) 0.0439(9) -0.0030(7) 0.0080(7) -0.0032(7)
C10 0.0629(11) 0.0656(11) 0.0506(10) 0.0079(9) 0.0220(8) -0.0004(8)
C11 0.0634(12) 0.0592(11) 0.0856(15) 0.0003(9) 0.0337(11) -0.0125(10)
C12 0.0694(13) 0.0596(12) 0.0966(17) 0.0202(10) 0.0055(12) -0.0088(11)

loop_
_atom_type_symbol
_atom_type_description
_atom_type_scat_dispersion_real
_atom_type_scat_dispersion_imag
_atom_type_scat_source
C C 0.0033 0.0016 'International Tables Vol C Tables 4.2.6.8 and 6.1.1.4'
H H 0.0000 0.0000 'International Tables Vol C Tables 4.2.6.8 and 6.1.1.4'
N N 0.0061 0.0033 'International Tables Vol C Tables 4.2.6.8 and 6.1.1.4'
O O 0.0106 0.0060 'International Tables Vol C Tables 4.2.6.8 and 6.1.1.4'

loop_
_geom_angle_atom_site_label_1
_geom_angle_atom_site_label_2
_geom_angle_atom_site_label_3
_geom_angle
C1 O1 H1 109.5
C12 O3 C9 106.28(15)
C7 N1 N2 118.33(11)
C7 N1 H1A 120.8
N2 N1 H1A 120.8
C8 N2 N1 115.98(12)
O1 C1 C6 120.38(13)
O1 C1 C2 119.43(13)
C6 C1 C2 120.19(14)
C3 C2 C1 117.51(14)
C3 C2 C7 116.76(12)
C1 C2 C7 125.71(13)
C4 C3 C2 122.05(14)
C4 C3 H3 119.0
C2 C3 H3 119.0
C3 C4 C5 119.29(15)
C3 C4 H4 120.4
C5 C4 H4 120.4
C6 C5 C4 120.24(15)
C6 C5 H5 119.9
C4 C5 H5 119.9
C5 C6 C1 120.69(15)
C5 C6 H6 119.7
C1 C6 H6 119.7
O2 C7 N1 120.95(13)
O2 C7 C2 121.25(13)
N1 C7 C2 117.81(12)
N2 C8 C9 120.25(13)
N2 C8 H8 119.9
C9 C8 H8 119.9
C10 C9 O3 108.97(14)
C10 C9 C8 135.24(16)
O3 C9 C8 115.78(14)
C9 C10 C11 107.40(17)
C9 C10 H10 126.3
C11 C10 H10 126.3
C12 C11 C10 106.37(17)
C12 C11 H11 126.8
C10 C11 H11 126.8
C11 C12 O3 110.96(17)
C11 C12 H12 124.5
O3 C12 H12 124.5

loop_
_geom_bond_atom_site_label_1
_geom_bond_atom_site_label_2
_geom_bond_distance
O1 C1 1.3549(17)
O1 H1 0.8200
O2 C7 1.2288(16)
O3 C12 1.359(2)
O3 C9 1.3633(19)
N1 C7 1.3503(18)
N1 N2 1.3737(16)
N1 H1A 0.8600
N2 C8 1.2720(19)
C1 C6 1.387(2)
C1 C2 1.3991(19)
C2 C3 1.391(2)
C2 C7 1.492(2)
C3 C4 1.374(2)
C3 H3 0.9300
C4 C5 1.380(2)
C4 H4 0.9300
C5 C6 1.365(2)
C5 H5 0.9300
C6 H6 0.9300
C8 C9 1.438(2)
C8 H8 0.9300
C9 C10 1.334(2)
C10 C11 1.410(2)
C10 H10 0.9300
C11 C12 1.310(3)
C11 H11 0.9300
C12 H12 0.9300

loop_
_geom_hbond_atom_site_label_D
_geom_hbond_atom_site_label_H
_geom_hbond_atom_site_label_A
_geom_hbond_site_symmetry_A
_geom_hbond_distance_DH
_geom_hbond_distance_HA
_geom_hbond_distance_DA
_geom_hbond_angle_DHA
O1 H1 O2 4_665 0.82 2.14 2.804(2) 138.6
N1 H1A O1 . 0.86 1.99 2.650(2) 132.8

loop_
_geom_torsion_atom_site_label_1
_geom_torsion_atom_site_label_2
_geom_torsion_atom_site_label_3
_geom_torsion_atom_site_label_4
_geom_torsion
C7 N1 N2 C8 179.41(13)
O1 C1 C2 C3 -178.33(13)
C6 C1 C2 C3 1.5(2)
O1 C1 C2 C7 0.1(2)
C6 C1 C2 C7 179.90(13)
C1 C2 C3 C4 -0.6(2)
C7 C2 C3 C4 -179.16(13)
C2 C3 C4 C5 -0.8(2)
C3 C4 C5 C6 1.4(3)
C4 C5 C6 C1 -0.5(2)
O1 C1 C6 C5 178.84(14)
C2 C1 C6 C5 -1.0(2)
N2 N1 C7 O2 1.8(2)
N2 N1 C7 C2 -178.36(11)
C3 C2 C7 O2 4.9(2)
C1 C2 C7 O2 -173.54(14)
C3 C2 C7 N1 -175.00(13)
C1 C2 C7 N1 6.6(2)
N1 N2 C8 C9 -177.93(12)
C12 O3 C9 C10 -0.45(19)
C12 O3 C9 C8 179.81(14)
N2 C8 C9 C10 1.6(3)
N2 C8 C9 O3 -178.74(14)
O3 C9 C10 C11 0.28(19)
C8 C9 C10 C11 179.95(17)
C9 C10 C11 C12 0.0(2)
C10 C11 C12 O3 -0.3(2)
C9 O3 C12 C11 0.5(2)

loop_
_cod_related_entry_id
_cod_related_entry_database
_cod_related_entry_code
1 ChemSpider 5257354
